data_4086148
loop_
_publ_author_name
'Ohki, Yasuhiro'
'Aoyagi, Keiya'
'Seino, Hidetake'

_publ_section_title
;
 Synthesis and Protonation of N-Heterocyclic-Carbene-Supported Dinitrogen
 Complexes of Molybdenum(0)
;
_journal_issue 13
_journal_name_full Organometallics
_journal_page_first 3414
_journal_paper_doi 10.1021/acs.organomet.5b00391
_journal_volume 34
_journal_year 2015
_chemical_absolute_configuration 'CHOOSE rm ad rmad syn or unk'
_chemical_formula_moiety 'C28 H48 Mo N12'
_chemical_formula_sum 'C28 H48 Mo N12'
_chemical_formula_weight 648.71
_space_group_crystal_system tetragonal
_space_group_IT_number 104
_space_group_name_Hall 'P 4 -2n'
_space_group_name_H-M_alt 'P 4 n c'
_symmetry_space_group_name_Hall 'P 4 -2n'
_symmetry_space_group_name_H-M 'P 4 n c'
_atom_sites_solution_hydrogens geom
_atom_sites_solution_primary direct
_atom_sites_solution_secondary difmap
_cell_angle_alpha 90.0000
_cell_angle_beta 90.0000
_cell_angle_gamma 90.0000
_cell_formula_units_Z 2
_cell_length_a 12.113(6)
_cell_length_b 12.113(6)
_cell_length_c 11.029(6)
_cell_measurement_reflns_used 4692
_cell_measurement_temperature 173
_cell_measurement_theta_max 27.50
_cell_measurement_theta_min 3.40
_cell_volume 1618.2(14)
_computing_cell_refinement 'CrystalClear-SM Expert 2.0 r4'
_computing_data_collection 'CrystalClear-SM Expert 2.0 r4 (Rigaku, 2009)'
_computing_data_reduction 'CrystalClear-SM Expert 2.0 r4'
_computing_molecular_graphics 'CrystalStructure 4.1'
_computing_publication_material 'CrystalStructure 4.1 (Rigaku, 2014)'
_computing_structure_refinement 'SHELXL97 (Sheldrick, 2008)'
_computing_structure_solution 'SIR92 (Altomare, et al., 1994)'
_diffrn_ambient_temperature 173
_diffrn_detector_area_resol_mean 29.257
_diffrn_measured_fraction_theta_full 0.994
_diffrn_measured_fraction_theta_max 0.994
_diffrn_measurement_device_type 'Rigaku Saturn70'
_diffrn_measurement_method \w
_diffrn_radiation_type 'Mo K\a'
_diffrn_radiation_wavelength 0.71075
_diffrn_reflns_av_R_equivalents 0.0537
_diffrn_reflns_laue_measured_fraction_full 0.000
_diffrn_reflns_laue_measured_fraction_max 0.000
_diffrn_reflns_limit_h_max 11
_diffrn_reflns_limit_h_min -15
_diffrn_reflns_limit_k_max 15
_diffrn_reflns_limit_k_min -10
_diffrn_reflns_limit_l_max 14
_diffrn_reflns_limit_l_min -13
_diffrn_reflns_number 5928
_diffrn_reflns_point_group_measured_fraction_full 0.000
_diffrn_reflns_point_group_measured_fraction_max 0.000
_diffrn_reflns_theta_full 27.470
_diffrn_reflns_theta_max 27.470
_diffrn_reflns_theta_min 3.364
_diffrn_standards_number 0
_exptl_absorpt_coefficient_mu 0.443
_exptl_absorpt_correction_T_max 0.978
_exptl_absorpt_correction_T_min 0.813
_exptl_absorpt_correction_type multi-scan
_exptl_absorpt_process_details 'REQAB (Rigaku, 1998)'
_exptl_crystal_colour red
_exptl_crystal_density_diffrn 1.331
_exptl_crystal_density_method 'not measured'
_exptl_crystal_description block
_exptl_crystal_F_000 684.00
_exptl_crystal_size_max 0.050
_exptl_crystal_size_mid 0.050
_exptl_crystal_size_min 0.050
_refine_diff_density_max 0.35
_refine_diff_density_min -0.31
_refine_ls_abs_structure_details 'Flack, H. D. (1983), Acta Cryst. A39, 876-881.  767 Friedel Pairs'
_refine_ls_abs_structure_Flack 0.00(6)
_refine_ls_extinction_method none
_refine_ls_goodness_of_fit_ref 1.101
_refine_ls_hydrogen_treatment noref
_refine_ls_number_parameters 101
_refine_ls_number_reflns 1749
_refine_ls_number_restraints 1
_refine_ls_R_factor_all 0.0478
_refine_ls_R_factor_gt 0.0396
_refine_ls_shift/su_max 0.000
_refine_ls_structure_factor_coef Fsqd
_refine_ls_weighting_details 'w = 1/[\s^2^(Fo^2^)+(0.0000P)^2^+0.8458P] where P=(Fo^2^+2Fc^2^)/3'
_refine_ls_weighting_scheme calc
_refine_ls_wR_factor_gt 0.0650
_refine_ls_wR_factor_ref 0.0684
_reflns_number_gt 1533
_reflns_number_total 1749
_reflns_threshold_expression F^2^>2.0\s(F^2^)
_cod_data_source_file om5b00391_si_002.cif
_cod_data_source_block aoyagi17
_cod_database_code 4086148

loop_
_symmetry_equiv_pos_site_id
_space_group_symop_operation_xyz
1 +X,+Y,+Z
2 -Y,+X,+Z
3 -X,-Y,+Z
4 +Y,-X,+Z
5 1/2-X,1/2+Y,1/2+Z
6 1/2+Y,1/2+X,1/2+Z
7 1/2+X,1/2-Y,1/2+Z
8 1/2-Y,1/2-X,1/2+Z

loop_
_atom_site_label
_atom_site_type_symbol
_atom_site_fract_x
_atom_site_fract_y
_atom_site_fract_z
_atom_site_U_iso_or_equiv
_atom_site_adp_type
_atom_site_occupancy
_atom_site_site_symmetry_multiplicity
_atom_site_calc_flag
Mo1 Mo 0.5 0.5 0.61479(8) 0.01485(8) Uani 1 2 d
N1 N 0.5 0.5 0.7940(8) 0.016(2) Uani 1 2 d
N2 N 0.5 0.5 0.8969(9) 0.028(3) Uani 1 2 d
N3 N 0.5 0.5 0.4335(10) 0.023(3) Uani 1 2 d
N4 N 0.5 0.5 0.3302(9) 0.037(3) Uani 1 2 d
N5 N 0.5846(3) 0.74252(19) 0.7047(3) 0.0179(7) Uani 1 8 d
N6 N 0.6918(2) 0.6839(2) 0.5644(2) 0.0189(7) Uani 1 8 d
C1 C 0.5953(3) 0.6559(2) 0.6244(4) 0.0163(7) Uani 1 8 d
C2 C 0.6717(3) 0.8184(3) 0.6963(4) 0.0218(9) Uani 1 8 d
C3 C 0.7394(2) 0.7812(2) 0.6097(5) 0.0215(7) Uani 1 8 d
C4 C 0.4912(3) 0.7617(3) 0.7836(3) 0.0246(9) Uani 1 8 d
C5 C 0.7422(3) 0.6175(3) 0.4701(4) 0.0243(9) Uani 1 8 d
C6 C 0.6807(3) 0.9167(3) 0.7770(4) 0.0348(13) Uani 1 8 d
C7 C 0.8469(3) 0.8238(3) 0.5637(4) 0.0325(11) Uani 1 8 d
H4A H 0.4432 0.6966 0.7833 0.0295 Uiso 1 8 calc
H4B H 0.4497 0.8259 0.7547 0.0295 Uiso 1 8 calc
H4C H 0.5175 0.7755 0.8662 0.0295 Uiso 1 8 calc
H5A H 0.8129 0.5884 0.4992 0.0293 Uiso 1 8 calc
H5B H 0.7547 0.6631 0.3981 0.0293 Uiso 1 8 calc
H5C H 0.6931 0.556 0.4494 0.0293 Uiso 1 8 calc
H6A H 0.6206 0.9682 0.7591 0.0419 Uiso 1 8 calc
H6B H 0.7518 0.9533 0.7632 0.0419 Uiso 1 8 calc
H6C H 0.6759 0.8932 0.8619 0.0419 Uiso 1 8 calc
H7A H 0.8692 0.8881 0.6117 0.0388 Uiso 1 8 calc
H7B H 0.8389 0.8454 0.4785 0.0388 Uiso 1 8 calc
H7C H 0.9031 0.766 0.5706 0.0388 Uiso 1 8 calc

loop_
_atom_site_aniso_label
_atom_site_aniso_U_11
_atom_site_aniso_U_22
_atom_site_aniso_U_33
_atom_site_aniso_U_12
_atom_site_aniso_U_13
_atom_site_aniso_U_23
Mo1 0.01252(14) 0.01252(14) 0.0195(2) 0.0000 0.0000 0.0000
N1 0.017(4) 0.017(4) 0.015(5) 0.0000 0.0000 0.0000
N2 0.026(4) 0.026(4) 0.033(7) 0.0000 0.0000 0.0000
N3 0.014(4) 0.014(4) 0.040(7) 0.0000 0.0000 0.0000
N4 0.048(5) 0.048(5) 0.014(6) 0.0000 0.0000 0.0000
N5 0.0199(14) 0.0132(13) 0.0207(13) -0.0008(12) 0.0037(12) -0.0004(12)
N6 0.0172(14) 0.0170(14) 0.0226(13) -0.0008(11) 0.0054(11) -0.0042(11)
C1 0.0197(13) 0.0145(12) 0.0147(15) 0.0014(11) 0.0042(18) 0.0009(17)
C2 0.0224(18) 0.0154(16) 0.0277(18) -0.0084(14) -0.0027(15) -0.0006(14)
C3 0.0211(14) 0.0186(13) 0.0249(15) -0.0066(12) 0.001(3) -0.000(3)
C4 0.0266(19) 0.0192(17) 0.0281(18) -0.0043(15) 0.0116(16) -0.0046(14)
C5 0.0204(17) 0.0235(18) 0.029(2) -0.0005(15) 0.0125(16) -0.0083(15)
C6 0.043(3) 0.0195(19) 0.042(3) -0.0090(17) 0.0064(19) -0.0102(17)
C7 0.028(2) 0.0255(19) 0.044(3) -0.0062(16) 0.0109(17) -0.0036(16)

loop_
_atom_type_symbol
_atom_type_description
_atom_type_scat_dispersion_real
_atom_type_scat_dispersion_imag
_atom_type_scat_source
C C 0.0033 0.0016
;
International Tables for Crystallography
(Vol. C, Tables 4.2.6.8 and 6.1.1.4)
;
H H 0.0000 0.0000
;
International Tables for Crystallography
(Vol. C, Table 6.1.1.4)
;
N N 0.0061 0.0033
;
International Tables for Crystallography
(Vol. C, Tables 4.2.6.8 and 6.1.1.4)
;
Mo Mo -1.6832 0.6857
;
International Tables for Crystallography
(Vol. C, Tables 4.2.6.8 and 6.1.1.4)
;

loop_
_geom_angle_atom_site_label_1
_geom_angle_atom_site_label_2
_geom_angle_atom_site_label_3
_geom_angle
_geom_angle_publ_flag
_geom_angle_site_symmetry_1
_geom_angle_site_symmetry_3
N1 Mo1 N3 180.000 yes . .
N1 Mo1 C1 87.26(12) yes . .
N1 Mo1 C1 87.26(12) yes . 2_655
N1 Mo1 C1 87.26(12) yes . 3_665
N1 Mo1 C1 87.26(12) yes . 4_565
N3 Mo1 C1 92.74(12) yes . .
N3 Mo1 C1 92.74(12) yes . 2_655
N3 Mo1 C1 92.74(12) yes . 3_665
N3 Mo1 C1 92.74(12) yes . 4_565
C1 Mo1 C1 89.87(12) yes . 2_655
C1 Mo1 C1 174.52(17) yes . 3_665
C1 Mo1 C1 89.87(12) yes . 4_565
C1 Mo1 C1 89.87(12) yes 2_655 3_665
C1 Mo1 C1 174.52(17) yes 2_655 4_565
C1 Mo1 C1 89.87(12) yes 3_665 4_565
Mo1 N1 N2 180.000 yes . .
Mo1 N3 N4 180.000(6) yes . .
C1 N5 C2 112.7(3) yes . .
C1 N5 C4 125.6(3) yes . .
C2 N5 C4 121.5(3) yes . .
C1 N6 C3 112.5(3) yes . .
C1 N6 C5 124.2(3) yes . .
C3 N6 C5 123.2(3) yes . .
Mo1 C1 N5 129.1(3) yes . .
Mo1 C1 N6 128.7(2) yes . .
N5 C1 N6 101.5(3) yes . .
N5 C2 C3 106.7(3) yes . .
N5 C2 C6 122.6(3) yes . .
C3 C2 C6 130.6(3) yes . .
N6 C3 C2 106.6(3) yes . .
N6 C3 C7 121.9(3) yes . .
C2 C3 C7 131.5(3) yes . .

loop_
_geom_bond_atom_site_label_1
_geom_bond_atom_site_label_2
_geom_bond_distance
_geom_bond_publ_flag
_geom_bond_site_symmetry_2
Mo1 N1 1.977(9) yes .
Mo1 N3 1.999(11) yes .
Mo1 C1 2.216(3) yes .
Mo1 C1 2.216(3) yes 2_655
Mo1 C1 2.216(3) yes 3_665
Mo1 C1 2.216(3) yes 4_565
N1 N2 1.135(13) yes .
N3 N4 1.139(15) yes .
N5 C1 1.379(4) yes .
N5 C2 1.402(5) yes .
N5 C4 1.446(5) yes .
N6 C1 1.385(4) yes .
N6 C3 1.404(4) yes .
N6 C5 1.450(5) yes .
C2 C3 1.337(6) yes .
C2 C6 1.491(6) yes .
C3 C7 1.490(5) yes .

loop_
_geom_contact_atom_site_label_1
_geom_contact_atom_site_label_2
_geom_contact_distance
_geom_contact_publ_flag
_geom_contact_site_symmetry_2
Mo1 N5 3.265(3) no 2_655
Mo1 N5 3.265(3) no 3_665
Mo1 N5 3.265(3) no 4_565
Mo1 N6 3.266(3) no 2_655
Mo1 N6 3.266(3) no 3_665
Mo1 N6 3.266(3) no 4_565
N1 N5 3.263(4) no .
N1 N5 3.263(4) no 2_655
N1 N5 3.263(4) no 3_665
N1 N5 3.263(4) no 4_565
N1 C4 3.174(4) no .
N1 C4 3.174(4) no 2_655
N1 C4 3.174(4) no 3_665
N1 C4 3.174(4) no 4_565
N2 C4 3.409(5) no .
N2 C4 3.409(5) no 2_655
N2 C4 3.409(5) no 3_665
N2 C4 3.409(5) no 4_565
N3 N6 3.528(5) no .
N3 N6 3.528(5) no 2_655
N3 N6 3.528(5) no 3_665
N3 N6 3.528(5) no 4_565
N3 C5 3.286(4) no .
N3 C5 3.286(4) no 2_655
N3 C5 3.286(4) no 3_665
N3 C5 3.286(4) no 4_565
N5 C1 3.529(5) no 2_655
N5 C5 3.554(5) no .
N5 C5 3.562(6) no 2_655
N6 C1 3.473(5) no 4_565
N6 C4 3.555(4) no .
N6 C4 3.326(4) no 4_565
C1 C4 3.213(5) no 4_565
C1 C5 3.261(6) no 2_655
C2 C5 3.588(6) no .
C3 C4 3.574(5) no .
C4 C6 2.966(5) no .
C5 C7 2.986(5) no .
C6 C7 3.294(6) no .
N2 C7 3.373(7) no 5_645
N2 C7 3.373(7) no 6_445
N2 C7 3.373(7) no 7_465
N2 C7 3.373(7) no 8_665
C5 C6 3.365(6) no 5_644
C6 C5 3.365(6) no 5_655
C7 N2 3.373(7) no 5_654

loop_
_geom_torsion_atom_site_label_1
_geom_torsion_atom_site_label_2
_geom_torsion_atom_site_label_3
_geom_torsion_atom_site_label_4
_geom_torsion
_geom_torsion_publ_flag
_geom_torsion_site_symmetry_1
_geom_torsion_site_symmetry_3
_geom_torsion_site_symmetry_4
N1 Mo1 C1 N5 -37.9(3) no . . .
N1 Mo1 C1 N6 130.6(3) no . . .
N1 Mo1 C1 N5 -37.9(3) no . 2_655 2_655
N1 Mo1 C1 N6 130.6(3) no . 2_655 2_655
N1 Mo1 C1 N5 -37.9(3) no . 3_665 3_665
N1 Mo1 C1 N6 130.6(3) no . 3_665 3_665
N1 Mo1 C1 N5 -37.9(3) no . 4_565 4_565
N1 Mo1 C1 N6 130.6(3) no . 4_565 4_565
N3 Mo1 C1 N5 142.1(3) no . . .
N3 Mo1 C1 N6 -49.4(3) no . . .
N3 Mo1 C1 N5 142.1(3) no . 2_655 2_655
N3 Mo1 C1 N6 -49.4(3) no . 2_655 2_655
N3 Mo1 C1 N5 142.1(3) no . 3_665 3_665
N3 Mo1 C1 N6 -49.4(3) no . 3_665 3_665
N3 Mo1 C1 N5 142.1(3) no . 4_565 4_565
N3 Mo1 C1 N6 -49.4(3) no . 4_565 4_565
C1 Mo1 C1 N5 -125.2(3) no . 2_655 2_655
C1 Mo1 C1 N6 43.4(3) no . 2_655 2_655
C1 Mo1 C1 N5 49.4(3) no 2_655 . .
C1 Mo1 C1 N6 -142.1(3) no 2_655 . .
C1 Mo1 C1 N5 49.4(3) no . 4_565 4_565
C1 Mo1 C1 N6 -142.1(3) no . 4_565 4_565
C1 Mo1 C1 N5 -125.2(3) no 4_565 . .
C1 Mo1 C1 N6 43.4(3) no 4_565 . .
C1 Mo1 C1 N5 -125.2(3) no 2_655 3_665 3_665
C1 Mo1 C1 N6 43.4(3) no 2_655 3_665 3_665
C1 Mo1 C1 N5 49.4(3) no 3_665 2_655 2_655
C1 Mo1 C1 N6 -142.1(3) no 3_665 2_655 2_655
C1 Mo1 C1 N5 -125.2(3) no 3_665 4_565 4_565
C1 Mo1 C1 N6 43.4(3) no 3_665 4_565 4_565
C1 Mo1 C1 N5 49.4(3) no 4_565 3_665 3_665
C1 Mo1 C1 N6 -142.1(3) no 4_565 3_665 3_665
C1 N5 C2 C3 0.2(4) no . . .
C1 N5 C2 C6 -177.6(3) no . . .
C2 N5 C1 Mo1 169.5(3) no . . .
C2 N5 C1 N6 -1.4(4) no . . .
C4 N5 C1 Mo1 -15.4(5) no . . .
C4 N5 C1 N6 173.7(3) no . . .
C4 N5 C2 C3 -175.1(3) no . . .
C4 N5 C2 C6 7.0(5) no . . .
C1 N6 C3 C2 -2.1(4) no . . .
C1 N6 C3 C7 176.5(3) no . . .
C3 N6 C1 Mo1 -168.8(3) no . . .
C3 N6 C1 N5 2.1(4) no . . .
C5 N6 C1 Mo1 7.8(5) no . . .
C5 N6 C1 N5 178.7(3) no . . .
C5 N6 C3 C2 -178.8(3) no . . .
C5 N6 C3 C7 -0.2(5) no . . .
N5 C2 C3 N6 1.1(4) no . . .
N5 C2 C3 C7 -177.3(4) no . . .
C6 C2 C3 N6 178.7(4) no . . .
C6 C2 C3 C7 0.3(8) no . . .
